data_4518584
loop_
_publ_author_name
'Li, Shi-Fen'
'Wang, Quan'
'Li, Ye-Ping'
'Geng, Xiao'
'Zhao, LiJia'
'He, Mei'
'Du, Lin'
'Zhao, Qi-Hua'

_publ_section_title
;
 Different Phenomena in Magnetic/Electrical Properties of Co(II) and
 Ni(II) Isomorphous MOFs
;
_journal_name_full 'ACS Omega'
_journal_paper_doi 10.1021/acsomega.1c00574
_journal_year 2021
_chemical_formula_moiety 'C28 H22 Co4 N2 O20, 5(H2 O), C3 H7 N O'
_chemical_formula_sum 'C31 H39 Co4 N3 O26'
_chemical_formula_weight 1105.37
_space_group_crystal_system triclinic
_space_group_IT_number 2
_space_group_name_Hall '-P 1'
_space_group_name_H-M_alt 'P -1'
_atom_sites_solution_hydrogens mixed
_audit_creation_date 2020-12-10
_audit_creation_method
;
Olex2 1.3
(compiled 2020.07.31 svn.rc2a77460 for OlexSys, GUI svn.r6226)
;
_cell_angle_alpha 78.9610(10)
_cell_angle_beta 83.9550(10)
_cell_angle_gamma 81.2960(10)
_cell_formula_units_Z 1
_cell_length_a 8.8528(2)
_cell_length_b 11.1412(3)
_cell_length_c 11.3379(3)
_cell_measurement_reflns_used 6741
_cell_measurement_temperature 170.0
_cell_measurement_theta_max 26.39
_cell_measurement_theta_min 2.38
_cell_volume 1081.57(5)
_computing_cell_refinement 'SAINT V8.38A (?, 2016)'
_computing_data_reduction 'SAINT V8.38A (?, 2016)'
_computing_molecular_graphics 'Olex2 1.3 (Dolomanov et al., 2009)'
_computing_publication_material 'Olex2 1.3 (Dolomanov et al., 2009)'
_computing_structure_refinement 'SHELXL 2018/3 (Sheldrick, 2015)'
_diffrn_ambient_temperature 170.0
_diffrn_measured_fraction_theta_full 0.995
_diffrn_measured_fraction_theta_max 0.991
_diffrn_measurement_device_type 'CCD area detector'
_diffrn_measurement_method 'phi and omega scans'
_diffrn_radiation_monochromator graphite
_diffrn_radiation_type MoK\a
_diffrn_radiation_wavelength 0.71073
_diffrn_reflns_av_R_equivalents 0.0299
_diffrn_reflns_av_unetI/netI 0.0356
_diffrn_reflns_Laue_measured_fraction_full 0.995
_diffrn_reflns_Laue_measured_fraction_max 0.991
_diffrn_reflns_limit_h_max 11
_diffrn_reflns_limit_h_min -10
_diffrn_reflns_limit_k_max 13
_diffrn_reflns_limit_k_min -13
_diffrn_reflns_limit_l_max 14
_diffrn_reflns_limit_l_min -14
_diffrn_reflns_number 12544
_diffrn_reflns_point_group_measured_fraction_full 0.995
_diffrn_reflns_point_group_measured_fraction_max 0.991
_diffrn_reflns_theta_full 25.242
_diffrn_reflns_theta_max 26.396
_diffrn_reflns_theta_min 2.381
_diffrn_source_current 1.4
_diffrn_source_power 0.07
_diffrn_source_voltage 50.0
_exptl_absorpt_coefficient_mu 1.602
_exptl_absorpt_correction_T_max 0.7454
_exptl_absorpt_correction_T_min 0.6409
_exptl_absorpt_correction_type none
_exptl_absorpt_process_details
;
SADABS-2016/2 (Bruker,2016/2) was used for absorption correction.
wR2(int) was 0.0651 before and 0.0438 after correction.
The Ratio of minimum to maximum transmission is 0.8598.
The \l/2 correction factor is Not present.
;
_exptl_crystal_density_diffrn 1.697
_exptl_crystal_description block
_exptl_crystal_F_000 562
_refine_diff_density_max 0.956
_refine_diff_density_min -0.734
_refine_diff_density_rms 0.098
_refine_ls_extinction_method none
_refine_ls_goodness_of_fit_ref 1.046
_refine_ls_hydrogen_treatment constr
_refine_ls_matrix_type full
_refine_ls_number_parameters 383
_refine_ls_number_reflns 4374
_refine_ls_number_restraints 269
_refine_ls_restrained_S_all 1.045
_refine_ls_R_factor_all 0.0483
_refine_ls_R_factor_gt 0.0393
_refine_ls_shift/su_max 0.001
_refine_ls_shift/su_mean 0.000
_refine_ls_structure_factor_coef Fsqd
_refine_ls_weighting_details 'w=1/[\s^2^(Fo^2^)+(0.0426P)^2^+3.1974P] where P=(Fo^2^+2Fc^2^)/3'
_refine_ls_weighting_scheme calc
_refine_ls_wR_factor_gt 0.0988
_refine_ls_wR_factor_ref 0.1052
_reflns_Friedel_coverage 0.000
_reflns_number_gt 3777
_reflns_number_total 4374
_reflns_threshold_expression 'I > 2\s(I)'
_cod_data_source_file ao1c00574_si_002.cif
_cod_data_source_block co-1
_cod_database_code 4518584
_shelx_shelxl_version_number 2018/3
_shelx_space_group_comment
;
The symmetry employed for this shelxl refinement is uniquely defined
by the following loop, which should always be used as a source of
symmetry information in preference to the above space-group names.
They are only intended as comments.
;
_olex2_refinement_description
;
1. Fixed Uiso
 At 1.2 times of:
  All C(H) groups
 At 1.5 times of:
  All C(H,H,H) groups, All O(H) groups, All O(H,H) groups
2. Restrained distances
 C17-O14
 1.2 with sigma of 0.02
 O15-C18 = O14-C17
 1.2 with sigma of 0.01
 O15-N3
 2.4 with sigma of 0.02
 N2-C15 = N2-C16 = N2-C17
 1.48 with sigma of 0.02
 N2-C15 = N2-C17 = N2-C16
 1.48 with sigma of 0.01
 N2-C17 = N3-C18 = N2-C16 = N3-C20 = N2-C15 = N3-C19
 1.48 with sigma of 0.01
 C20-C19
 2.5 with sigma of 0.02
 C18-C20
 2.5 with sigma of 0.02
 Co2-H9A \\sim Co2-H9B
 with sigma of 0.02
3. Restrained planarity
 N2, O14, C17, C15, C16
 with sigma of 0.01
 C20, N3, C18, C19, O15
 with sigma of 0.01
4. Uiso/Uaniso restraints and constraints
C17 \\sim O14 \\sim N2 \\sim C15 \\sim C16: within 2A with sigma of 0.01 and
sigma for terminal atoms of 0.02 within 2A
C20 \\sim O15 \\sim C18 \\sim N3 \\sim C19 \\sim C16 \\sim O14 \\sim C17 \\sim
N2 \\sim C15: within 2A with sigma of 0.01 and sigma for terminal atoms of 0.02
within 2A
Uanis(N2) \\sim Ueq, Uanis(O14) \\sim Ueq, Uanis(C17) \\sim Ueq, Uanis(C15)
\\sim Ueq, Uanis(C16) \\sim Ueq: with sigma of 0.01 and sigma for terminal
atoms of 0.02
Uanis(C17) \\sim Ueq, Uanis(O14) \\sim Ueq, Uanis(N2) \\sim Ueq, Uanis(C15)
\\sim Ueq, Uanis(C16) \\sim Ueq: with sigma of 0.001 and sigma for terminal
atoms of 0.002
Uanis(C16) \\sim Ueq, Uanis(O14) \\sim Ueq, Uanis(C17) \\sim Ueq, Uanis(N2)
\\sim Ueq, Uanis(C15) \\sim Ueq, Uanis(C20) \\sim Ueq, Uanis(O15) \\sim Ueq,
Uanis(C18) \\sim Ueq, Uanis(N3) \\sim Ueq, Uanis(C19) \\sim Ueq: with sigma of
0.01 and sigma for terminal atoms of 0.02
Uanis(O13) \\sim Ueq: with sigma of 0.01 and sigma for terminal atoms of 0.02
Uanis(O17) \\sim Ueq: with sigma of 0.005 and sigma for terminal atoms of 0.01
Uanis(O16) \\sim Ueq, Uanis(O17) \\sim Ueq: with sigma of 0.01 and sigma for
terminal atoms of 0.02
5. Rigid body (RIGU) restrains
 C17, O14, N2, C15, C16
 with sigma for 1-2 distances of 0.01 and sigma for 1-3 distances of 0.01
 C16, O14, C17, N2, C15, C20, O15, C18, N3, C19
 with sigma for 1-2 distances of 0.01 and sigma for 1-3 distances of 0.01
 O16, O17
 with sigma for 1-2 distances of 0.01 and sigma for 1-3 distances of 0.01
6. Others
 Sof(O15)=Sof(C18)=Sof(H18)=Sof(N3)=Sof(C19)=Sof(H19A)=Sof(H19B)=Sof(H19C)=
 Sof(C20)=Sof(H20A)=Sof(H20B)=Sof(H20C)=0.5*(1-FVAR(2))
 Sof(O14)=Sof(N2)=Sof(C15)=Sof(H15A)=Sof(H15B)=Sof(H15C)=Sof(C16)=Sof(H16A)=
 Sof(H16B)=Sof(H16C)=Sof(C17)=Sof(H17)=0.5*FVAR(2)
 Fixed Sof: O12(0.5) H12A(0.5) H12B(0.5) O16(0.5) H16D(0.5) H16E(0.5)
 O13(0.25) H13A(0.25) H13B(0.25) O17(0.25) H17A(0.25) H17B(0.25)
7.a Riding coordinates:
 O10(H10A,H10B), O11(H11A,H11B), O12(H12A,H12B), O16(H16D,H16E), C15(H15A,H15B,
 H15C), C16(H16A,H16B,H16C), O13(H13A,H13B), C19(H19A,H19B,H19C), C20(H20A,H20B,
 H20C), O17(H17A,H17B)
7.b Free rotating group:
 O9(H9A,H9B)
7.c Ternary CH refined with riding coordinates:
 O1(H1)
7.d Aromatic/amide H refined with riding coordinates:
 C10(H10), C11(H11), C3(H3), C6(H6), C8(H8), C14(H14), C17(H17), C18(H18)
;
_olex2_submission_special_instructions 'No special instructions were received'

loop_
_space_group_symop_operation_xyz
'x, y, z'
'-x, -y, -z'

loop_
_atom_site_label
_atom_site_type_symbol
_atom_site_fract_x
_atom_site_fract_y
_atom_site_fract_z
_atom_site_U_iso_or_equiv
_atom_site_adp_type
_atom_site_occupancy
_atom_site_site_symmetry_order
_atom_site_calc_flag
_atom_site_refinement_flags_posn
_atom_site_refinement_flags_adp
_atom_site_refinement_flags_occupancy
_atom_site_disorder_assembly
_atom_site_disorder_group
Co1 Co 0.80521(5) 1.05694(4) 0.27430(4) 0.01099(12) Uani 1 1 d . . . . .
Co2 Co 1.00922(5) 0.85920(4) 0.49119(4) 0.01296(13) Uani 1 1 d D . . . .
O1 O 0.8684(2) 1.02149(19) 0.44486(19) 0.0125(4) Uani 1 1 d . . . . .
H1 H 0.772136 1.015375 0.499056 0.019 Uiso 1 1 calc R U . . .
O5 O 0.7948(3) 0.2462(2) 0.2651(2) 0.0194(5) Uani 1 1 d . . . . .
O4 O 0.8423(3) 0.2940(2) 0.4404(2) 0.0194(5) Uani 1 1 d . . . . .
O8 O 0.0386(3) 1.0346(2) 0.1949(2) 0.0174(5) Uani 1 1 d . . . . .
O2 O 0.8075(3) 0.8760(2) 0.2595(2) 0.0216(5) Uani 1 1 d . . . . .
O6 O 0.5224(3) 0.6365(2) 0.0493(2) 0.0181(5) Uani 1 1 d . . . . .
O7 O 0.1507(3) 0.8759(2) 0.3246(2) 0.0207(5) Uani 1 1 d . . . . .
O3 O 0.8831(3) 0.7468(2) 0.4257(2) 0.0242(6) Uani 1 1 d . . . . .
O9 O 0.8593(3) 0.8310(2) 0.6551(2) 0.0260(6) Uani 1 1 d G . . . .
H9A H 0.891373 0.864657 0.709372 0.039 Uiso 1 1 d DG U . . .
H9B H 0.866054 0.752834 0.686071 0.039 Uiso 1 1 d DG U . . .
N1 N 0.2736(3) 0.8956(2) -0.0959(2) 0.0131(5) Uani 1 1 d . . . . .
O10 O 0.5687(3) 1.0698(3) 0.3407(2) 0.0303(6) Uani 1 1 d . . . . .
H10A H 0.511049 1.042002 0.291470 0.045 Uiso 1 1 d R U . . .
H10B H 0.550119 1.055992 0.417630 0.045 Uiso 1 1 d R U . . .
C10 C 0.3837(4) 0.7990(3) -0.0752(3) 0.0136(6) Uani 1 1 d . . . . .
H10 H 0.441865 0.769834 -0.141763 0.016 Uiso 1 1 calc R U . . .
C12 C 0.2241(4) 0.8873(3) 0.1174(3) 0.0143(6) Uani 1 1 d . . . . .
C11 C 0.1995(4) 0.9411(3) -0.0015(3) 0.0141(6) Uani 1 1 d . . . . .
H11 H 0.126891 1.013242 -0.016326 0.017 Uiso 1 1 calc R U . . .
C7 C 0.6152(4) 0.6105(3) 0.1450(3) 0.0132(6) Uani 1 1 d . . . . .
C3 C 0.8067(4) 0.5463(3) 0.3317(3) 0.0144(6) Uani 1 1 d . . . . .
H3 H 0.870071 0.524460 0.397178 0.017 Uiso 1 1 calc R U . . .
C1 C 0.8244(4) 0.7722(3) 0.3260(3) 0.0150(6) Uani 1 1 d . . . . .
C6 C 0.6570(4) 0.4874(3) 0.1912(3) 0.0133(6) Uani 1 1 d . . . . .
H6 H 0.620610 0.425317 0.159157 0.016 Uiso 1 1 calc R U . . .
C2 C 0.7669(4) 0.6701(3) 0.2814(3) 0.0136(6) Uani 1 1 d . . . . .
C8 C 0.6713(4) 0.7024(3) 0.1870(3) 0.0141(6) Uani 1 1 d . . . . .
H8 H 0.644915 0.786612 0.151999 0.017 Uiso 1 1 calc R U . . .
C5 C 0.8003(4) 0.3206(3) 0.3341(3) 0.0148(6) Uani 1 1 d . . . . .
C4 C 0.7531(4) 0.4550(3) 0.2853(3) 0.0139(6) Uani 1 1 d . . . . .
C9 C 0.4152(4) 0.7406(3) 0.0406(3) 0.0145(6) Uani 1 1 d . . . . .
C13 C 0.1300(4) 0.9358(3) 0.2212(3) 0.0158(7) Uani 1 1 d . . . . .
C14 C 0.3326(4) 0.7822(3) 0.1389(3) 0.0164(7) Uani 1 1 d . . . . .
H14 H 0.349039 0.740402 0.218657 0.020 Uiso 1 1 calc R U . . .
O11 O 0.4415(4) 0.8557(4) 0.4148(4) 0.0712(13) Uani 1 1 d . . . A 2
H11A H 0.499459 0.803053 0.463628 0.107 Uiso 1 1 d R U . A 2
H11B H 0.362139 0.819123 0.412218 0.107 Uiso 1 1 d R U . A 2
O12 O 0.6086(9) 0.6738(9) 0.5779(6) 0.061(2) Uani 0.5 1 d . . P B 1
H12A H 0.683820 0.700060 0.604751 0.092 Uiso 0.5 1 d R U P B 1
H12B H 0.562400 0.738990 0.533991 0.092 Uiso 0.5 1 d R U P B 1
O16 O 0.3826(9) 0.5858(7) 0.4099(7) 0.045(2) Uani 0.5 1 d . U P C 1
H16D H 0.449501 0.566223 0.463780 0.067 Uiso 0.5 1 d R U P C 1
H16E H 0.299691 0.616733 0.447930 0.067 Uiso 0.5 1 d R U P C 1
O14 O 0.7315(13) 0.6381(10) 0.7893(10) 0.059(3) Uani 0.328(5) 1 d D U P D -1
N2 N 0.9034(12) 0.5153(11) 0.9303(9) 0.056(3) Uani 0.328(5) 1 d D U P D -1
C15 C 0.970(2) 0.3921(13) 0.9905(16) 0.064(4) Uani 0.328(5) 1 d D U P D -1
H15A H 1.058284 0.399624 1.033058 0.096 Uiso 0.328(5) 1 d R U P D -1
H15B H 1.003894 0.339724 0.929849 0.096 Uiso 0.328(5) 1 d R U P D -1
H15C H 0.892714 0.354884 1.048388 0.096 Uiso 0.328(5) 1 d R U P D -1
C16 C 0.949(2) 0.6282(14) 0.9573(16) 0.061(4) Uani 0.328(5) 1 d D U P D -1
H16A H 0.937339 0.625594 1.044623 0.091 Uiso 0.328(5) 1 d R U P D -1
H16B H 0.883649 0.700584 0.917593 0.091 Uiso 0.328(5) 1 d R U P D -1
H16C H 1.056109 0.633474 0.927663 0.091 Uiso 0.328(5) 1 d R U P D -1
C17 C 0.7888(13) 0.5425(14) 0.8402(10) 0.064(3) Uani 0.328(5) 1 d D U P D -1
H17 H 0.756047 0.472125 0.819992 0.076 Uiso 0.328(5) 1 calc R U P D -1
O13 O 0.743(4) 0.626(2) 0.621(2) 0.145(9) Uani 0.25 1 d . U P E 3
H13A H 0.722516 0.570702 0.683664 0.217 Uiso 0.25 1 d R U P E 3
H13B H 0.755086 0.587463 0.560714 0.217 Uiso 0.25 1 d R U P E 3
O15 O 0.853(2) 0.5989(15) 0.7966(16) 0.048(4) Uani 0.172(5) 1 d D U P D -2
C18 C 0.864(2) 0.4966(18) 0.8504(16) 0.067(4) Uani 0.172(5) 1 d D U P D -2
H18 H 0.811372 0.447130 0.813654 0.081 Uiso 0.172(5) 1 calc R U P D -2
N3 N 0.934(2) 0.4237(17) 0.9562(15) 0.064(4) Uani 0.172(5) 1 d D U P D -2
C19 C 0.921(4) 0.292(2) 0.996(3) 0.099(7) Uani 0.172(5) 1 d D U P D -2
H19A H 0.891866 0.276405 1.083190 0.148 Uiso 0.172(5) 1 d R U P D -2
H19B H 1.020126 0.242745 0.979890 0.148 Uiso 0.172(5) 1 d R U P D -2
H19C H 0.843096 0.268735 0.953150 0.148 Uiso 0.172(5) 1 d R U P D -2
C20 C 1.022(3) 0.483(2) 1.026(2) 0.043(5) Uani 0.172(5) 1 d D U P D -2
H20A H 1.101733 0.522161 0.972961 0.064 Uiso 0.172(5) 1 d R U P D -2
H20B H 1.068882 0.420891 1.089921 0.064 Uiso 0.172(5) 1 d R U P D -2
H20C H 0.952772 0.545941 1.062791 0.064 Uiso 0.172(5) 1 d R U P D -2
O17 O 0.312(2) 0.5610(18) 0.3803(19) 0.078(6) Uani 0.25 1 d . U P F 2
H17A H 0.403818 0.566317 0.345859 0.117 Uiso 0.25 1 d R U P F 2
H17B H 0.275858 0.500387 0.359279 0.117 Uiso 0.25 1 d R U P F 2

loop_
_atom_site_aniso_label
_atom_site_aniso_U_11
_atom_site_aniso_U_22
_atom_site_aniso_U_33
_atom_site_aniso_U_23
_atom_site_aniso_U_13
_atom_site_aniso_U_12
Co1 0.0158(2) 0.0075(2) 0.0097(2) -0.00059(15) -0.00527(16) -0.00025(16)
Co2 0.0208(2) 0.0077(2) 0.0109(2) -0.00041(15) -0.00751(16) -0.00080(16)
O1 0.0164(11) 0.0102(10) 0.0111(10) 0.0003(8) -0.0047(8) -0.0025(8)
O5 0.0324(14) 0.0085(11) 0.0189(12) -0.0022(9) -0.0130(10) -0.0005(10)
O4 0.0331(14) 0.0094(11) 0.0161(12) -0.0009(9) -0.0122(10) 0.0017(10)
O8 0.0183(12) 0.0173(12) 0.0150(11) -0.0025(9) -0.0031(9) 0.0036(9)
O2 0.0376(15) 0.0085(11) 0.0207(12) 0.0001(9) -0.0148(11) -0.0039(10)
O6 0.0256(13) 0.0136(11) 0.0156(11) -0.0055(9) -0.0141(9) 0.0086(9)
O7 0.0249(13) 0.0211(12) 0.0122(11) -0.0001(9) -0.0024(9) 0.0065(10)
O3 0.0435(16) 0.0135(12) 0.0192(12) 0.0014(9) -0.0185(11) -0.0099(11)
O9 0.0363(15) 0.0259(14) 0.0183(13) -0.0027(10) -0.0029(11) -0.0137(12)
N1 0.0166(13) 0.0112(13) 0.0112(13) -0.0014(10) -0.0043(10) 0.0004(10)
O10 0.0203(13) 0.0481(17) 0.0213(13) -0.0043(12) -0.0008(10) -0.0042(12)
C10 0.0163(16) 0.0121(15) 0.0129(15) -0.0029(12) -0.0040(12) -0.0002(12)
C12 0.0153(15) 0.0138(15) 0.0139(15) -0.0024(12) -0.0045(12) 0.0003(12)
C11 0.0164(16) 0.0107(15) 0.0150(16) -0.0008(12) -0.0053(12) -0.0007(12)
C7 0.0154(15) 0.0139(15) 0.0101(15) -0.0029(12) -0.0053(12) 0.0027(12)
C3 0.0182(16) 0.0123(15) 0.0136(15) -0.0017(12) -0.0078(12) -0.0011(12)
C1 0.0196(16) 0.0104(15) 0.0152(16) -0.0012(12) -0.0043(12) -0.0017(12)
C6 0.0172(16) 0.0103(14) 0.0136(15) -0.0040(12) -0.0064(12) 0.0007(12)
C2 0.0171(16) 0.0121(15) 0.0117(15) -0.0017(12) -0.0044(12) -0.0007(12)
C8 0.0192(16) 0.0083(14) 0.0138(15) -0.0003(12) -0.0047(12) 0.0017(12)
C5 0.0167(16) 0.0105(15) 0.0177(16) -0.0022(12) -0.0064(12) -0.0005(12)
C4 0.0173(16) 0.0106(15) 0.0134(15) -0.0013(12) -0.0039(12) 0.0004(12)
C9 0.0188(16) 0.0085(14) 0.0163(16) -0.0016(12) -0.0072(13) 0.0008(12)
C13 0.0168(16) 0.0163(16) 0.0136(16) -0.0009(12) -0.0034(12) -0.0006(13)
C14 0.0211(17) 0.0158(16) 0.0115(15) 0.0002(12) -0.0063(13) 0.0002(13)
O11 0.049(2) 0.077(3) 0.102(3) -0.049(3) 0.023(2) -0.031(2)
O12 0.053(4) 0.112(7) 0.024(3) -0.005(4) 0.012(3) -0.047(5)
O16 0.043(4) 0.041(4) 0.037(4) 0.001(3) 0.033(3) -0.001(3)
O14 0.060(3) 0.059(3) 0.059(3) -0.0076(19) -0.0036(19) -0.011(2)
N2 0.057(3) 0.057(3) 0.056(3) -0.0098(11) -0.0034(10) -0.0078(11)
C15 0.063(4) 0.064(4) 0.063(4) -0.010(2) -0.002(2) -0.007(2)
C16 0.060(4) 0.062(4) 0.061(4) -0.010(2) -0.004(2) -0.009(2)
C17 0.063(3) 0.064(3) 0.064(3) -0.0114(11) -0.0049(11) -0.0082(11)
O13 0.25(2) 0.092(13) 0.124(15) -0.080(11) 0.077(14) -0.113(14)
O15 0.053(8) 0.035(7) 0.046(7) 0.015(6) 0.014(7) -0.014(6)
C18 0.065(5) 0.065(5) 0.067(5) -0.004(5) 0.000(5) -0.008(5)
N3 0.057(6) 0.071(6) 0.058(6) -0.010(5) 0.003(5) -0.002(5)
C19 0.097(12) 0.097(11) 0.095(12) -0.013(11) 0.003(11) -0.006(10)
C20 0.031(8) 0.054(8) 0.039(9) -0.005(7) 0.015(7) -0.008(7)
O17 0.083(10) 0.050(8) 0.071(9) 0.022(7) 0.050(8) 0.009(7)

loop_
_atom_type_symbol
_atom_type_description
_atom_type_scat_dispersion_real
_atom_type_scat_dispersion_imag
_atom_type_scat_source
C C 0.0033 0.0016 'International Tables Vol C Tables 4.2.6.8 and 6.1.1.4'
H H 0.0000 0.0000 'International Tables Vol C Tables 4.2.6.8 and 6.1.1.4'
Co Co 0.3494 0.9721 'International Tables Vol C Tables 4.2.6.8 and 6.1.1.4'
N N 0.0061 0.0033 'International Tables Vol C Tables 4.2.6.8 and 6.1.1.4'
O O 0.0106 0.0060 'International Tables Vol C Tables 4.2.6.8 and 6.1.1.4'

loop_
_geom_angle_atom_site_label_1
_geom_angle_atom_site_label_2
_geom_angle_atom_site_label_3
_geom_angle
_geom_angle_site_symmetry_1
_geom_angle_site_symmetry_3
_geom_angle_publ_flag
O1 Co1 O5 91.89(9) . 1_565 ?
O1 Co1 O8 93.76(9) . 1_655 ?
O1 Co1 O2 95.94(9) . . ?
O1 Co1 N1 176.17(9) . 2_675 ?
O1 Co1 O10 90.27(10) . . ?
O5 Co1 O8 94.22(9) 1_565 1_655 ?
O5 Co1 N1 85.39(9) 1_565 2_675 ?
O5 Co1 O10 89.19(11) 1_565 . ?
O2 Co1 O5 172.17(9) . 1_565 ?
O2 Co1 O8 85.10(10) . 1_655 ?
O2 Co1 N1 86.80(9) . 2_675 ?
O2 Co1 O10 90.97(11) . . ?
N1 Co1 O8 89.13(9) 2_675 1_655 ?
O10 Co1 O8 174.63(10) . 1_655 ?
O10 Co1 N1 87.00(10) . 2_675 ?
O1 Co2 O1 80.92(9) . 2_776 ?
O1 Co2 O4 171.52(9) . 2_766 ?
O1 Co2 O7 95.48(9) . 1_655 ?
O1 Co2 O7 90.73(9) 2_776 1_655 ?
O1 Co2 O3 97.07(9) . . ?
O1 Co2 O9 93.59(9) 2_776 . ?
O1 Co2 O9 85.97(10) . . ?
O4 Co2 O1 91.96(9) 2_766 2_776 ?
O4 Co2 O7 89.18(9) 2_766 1_655 ?
O4 Co2 O3 90.04(9) 2_766 . ?
O4 Co2 O9 89.90(10) 2_766 . ?
O7 Co2 O9 175.61(10) 1_655 . ?
O3 Co2 O1 177.99(9) . 2_776 ?
O3 Co2 O7 89.32(10) . 1_655 ?
O3 Co2 O9 86.38(10) . . ?
Co1 O1 Co2 121.65(10) . 2_776 ?
Co1 O1 Co2 115.44(10) . . ?
Co1 O1 H1 106.5 . . ?
Co2 O1 Co2 99.07(9) . 2_776 ?
Co2 O1 H1 106.5 . . ?
Co2 O1 H1 106.5 2_776 . ?
C5 O5 Co1 138.7(2) . 1_545 ?
C5 O4 Co2 125.9(2) . 2_766 ?
C13 O8 Co1 122.3(2) . 1_455 ?
C1 O2 Co1 137.8(2) . . ?
C9 O6 C7 118.2(2) . . ?
C13 O7 Co2 133.0(2) . 1_455 ?
C1 O3 Co2 125.5(2) . . ?
Co2 O9 H9A 109.4 . . ?
Co2 O9 H9B 110.1 . . ?
H9A O9 H9B 104.6 . . ?
C10 N1 Co1 117.2(2) . 2_675 ?
C11 N1 Co1 123.1(2) . 2_675 ?
C11 N1 C10 118.5(3) . . ?
Co1 O10 H10A 111.3 . . ?
Co1 O10 H10B 116.5 . . ?
H10A O10 H10B 121.3 . . ?
N1 C10 H10 119.1 . . ?
N1 C10 C9 121.9(3) . . ?
C9 C10 H10 119.1 . . ?
C11 C12 C13 121.2(3) . . ?
C11 C12 C14 118.4(3) . . ?
C14 C12 C13 120.3(3) . . ?
N1 C11 C12 122.9(3) . . ?
N1 C11 H11 118.5 . . ?
C12 C11 H11 118.5 . . ?
C6 C7 O6 116.5(3) . . ?
C6 C7 C8 121.4(3) . . ?
C8 C7 O6 122.0(3) . . ?
C2 C3 H3 120.2 . . ?
C4 C3 H3 120.2 . . ?
C4 C3 C2 119.6(3) . . ?
O2 C1 O3 126.1(3) . . ?
O2 C1 C2 115.8(3) . . ?
O3 C1 C2 118.0(3) . . ?
C7 C6 H6 120.3 . . ?
C7 C6 C4 119.4(3) . . ?
C4 C6 H6 120.3 . . ?
C3 C2 C1 121.8(3) . . ?
C8 C2 C3 120.2(3) . . ?
C8 C2 C1 117.9(3) . . ?
C7 C8 C2 119.2(3) . . ?
C7 C8 H8 120.4 . . ?
C2 C8 H8 120.4 . . ?
O5 C5 O4 126.5(3) . . ?
O5 C5 C4 116.6(3) . . ?
O4 C5 C4 116.8(3) . . ?
C3 C4 C6 120.1(3) . . ?
C3 C4 C5 120.7(3) . . ?
C6 C4 C5 119.2(3) . . ?
O6 C9 C10 116.0(3) . . ?
O6 C9 C14 123.9(3) . . ?
C14 C9 C10 120.0(3) . . ?
O8 C13 C12 116.6(3) . . ?
O7 C13 O8 126.3(3) . . ?
O7 C13 C12 117.0(3) . . ?
C12 C14 H14 120.9 . . ?
C9 C14 C12 118.1(3) . . ?
C9 C14 H14 120.9 . . ?
H11A O11 H11B 104.5 . . ?
H12A O12 H12B 104.5 . . ?
H16D O16 H16E 104.5 . . ?
C16 N2 C15 121.0(13) . . ?
C16 N2 C17 112.2(13) . . ?
C17 N2 C15 126.8(13) . . ?
N2 C15 H15A 109.8 . . ?
N2 C15 H15B 109.2 . . ?
N2 C15 H15C 109.4 . . ?
H15A C15 H15B 109.5 . . ?
H15A C15 H15C 109.5 . . ?
H15B C15 H15C 109.5 . . ?
N2 C16 H16A 109.4 . . ?
N2 C16 H16B 109.7 . . ?
N2 C16 H16C 109.3 . . ?
H16A C16 H16B 109.5 . . ?
H16A C16 H16C 109.5 . . ?
H16B C16 H16C 109.5 . . ?
O14 C17 N2 129.9(16) . . ?
O14 C17 H17 115.1 . . ?
N2 C17 H17 115.1 . . ?
H13A O13 H13B 104.5 . . ?
O15 C18 H18 110.5 . . ?
O15 C18 N3 138.9(19) . . ?
N3 C18 H18 110.5 . . ?
C18 N3 C19 122.6(19) . . ?
C18 N3 C20 119.2(13) . . ?
C20 N3 C19 118.2(15) . . ?
N3 C19 H19A 109.3 . . ?
N3 C19 H19B 109.6 . . ?
N3 C19 H19C 109.5 . . ?
H19A C19 H19B 109.5 . . ?
H19A C19 H19C 109.5 . . ?
H19B C19 H19C 109.5 . . ?
N3 C20 H20A 109.4 . . ?
N3 C20 H20B 109.4 . . ?
N3 C20 H20C 109.6 . . ?
H20A C20 H20B 109.5 . . ?
H20A C20 H20C 109.5 . . ?
H20B C20 H20C 109.5 . . ?
H17A O17 H17B 109.4 . . ?

loop_
_geom_bond_atom_site_label_1
_geom_bond_atom_site_label_2
_geom_bond_distance
_geom_bond_site_symmetry_2
_geom_bond_publ_flag
Co1 O1 2.019(2) . ?
Co1 O5 2.079(2) 1_565 ?
Co1 O8 2.163(2) 1_655 ?
Co1 O2 2.051(2) . ?
Co1 N1 2.152(3) 2_675 ?
Co1 O10 2.143(3) . ?
Co2 O1 2.106(2) 2_776 ?
Co2 O1 2.047(2) . ?
Co2 O4 2.067(2) 2_766 ?
Co2 O7 2.146(2) 1_655 ?
Co2 O3 2.078(2) . ?
Co2 O9 2.168(3) . ?
O1 H1 1.0000 . ?
O5 C5 1.253(4) . ?
O4 C5 1.266(4) . ?
O8 C13 1.269(4) . ?
O2 C1 1.251(4) . ?
O6 C7 1.390(4) . ?
O6 C9 1.378(4) . ?
O7 C13 1.251(4) . ?
O3 C1 1.259(4) . ?
O9 H9A 0.8700 . ?
O9 H9B 0.8703 . ?
N1 C10 1.341(4) . ?
N1 C11 1.338(4) . ?
O10 H10A 0.9176 . ?
O10 H10B 0.8582 . ?
C10 H10 0.9500 . ?
C10 C9 1.386(4) . ?
C12 C11 1.392(4) . ?
C12 C13 1.507(4) . ?
C12 C14 1.397(4) . ?
C11 H11 0.9500 . ?
C7 C6 1.380(4) . ?
C7 C8 1.383(4) . ?
C3 H3 0.9500 . ?
C3 C2 1.394(4) . ?
C3 C4 1.393(4) . ?
C1 C2 1.504(4) . ?
C6 H6 0.9500 . ?
C6 C4 1.394(4) . ?
C2 C8 1.393(4) . ?
C8 H8 0.9500 . ?
C5 C4 1.505(4) . ?
C9 C14 1.383(5) . ?
C14 H14 0.9500 . ?
O11 H11A 0.8706 . ?
O11 H11B 0.8701 . ?
O12 H12A 0.8702 . ?
O12 H12B 0.8704 . ?
O16 H16D 0.8705 . ?
O16 H16E 0.8698 . ?
O14 C17 1.178(8) . ?
N2 C15 1.477(7) . ?
N2 C16 1.471(7) . ?
N2 C17 1.474(7) . ?
C15 H15A 0.9802 . ?
C15 H15B 0.9800 . ?
C15 H15C 0.9801 . ?
C16 H16A 0.9800 . ?
C16 H16B 0.9800 . ?
C16 H16C 0.9801 . ?
C17 H17 0.9500 . ?
O13 H13A 0.8701 . ?
O13 H13B 0.8699 . ?
O15 C18 1.181(10) . ?
C18 H18 0.9500 . ?
C18 N3 1.454(9) . ?
N3 C19 1.470(10) . ?
N3 C20 1.468(10) . ?
C19 H19A 0.9801 . ?
C19 H19B 0.9799 . ?
C19 H19C 0.9799 . ?
C20 H20A 0.9800 . ?
C20 H20B 0.9800 . ?
C20 H20C 0.9800 . ?
O17 H17A 0.8704 . ?
O17 H17B 0.8701 . ?

loop_
_geom_torsion_atom_site_label_1
_geom_torsion_atom_site_label_2
_geom_torsion_atom_site_label_3
_geom_torsion_atom_site_label_4
_geom_torsion
_geom_torsion_site_symmetry_1
_geom_torsion_site_symmetry_2
_geom_torsion_site_symmetry_3
_geom_torsion_site_symmetry_4
_geom_torsion_publ_flag
Co1 O5 C5 O4 13.1(6) 1_545 . . . ?
Co1 O5 C5 C4 -167.3(2) 1_545 . . . ?
Co1 O8 C13 O7 -45.7(4) 1_455 . . . ?
Co1 O8 C13 C12 135.2(2) 1_455 . . . ?
Co1 O2 C1 O3 -18.2(6) . . . . ?
Co1 O2 C1 C2 161.2(2) . . . . ?
Co1 N1 C10 C9 -163.0(2) 2_675 . . . ?
Co1 N1 C11 C12 161.9(2) 2_675 . . . ?
Co2 O4 C5 O5 26.0(5) 2_766 . . . ?
Co2 O4 C5 C4 -153.5(2) 2_766 . . . ?
Co2 O7 C13 O8 25.5(5) 1_455 . . . ?
Co2 O7 C13 C12 -155.4(2) 1_455 . . . ?
Co2 O3 C1 O2 -13.7(5) . . . . ?
Co2 O3 C1 C2 166.9(2) . . . . ?
O5 C5 C4 C3 -155.7(3) . . . . ?
O5 C5 C4 C6 23.1(5) . . . . ?
O4 C5 C4 C3 23.9(5) . . . . ?
O4 C5 C4 C6 -157.3(3) . . . . ?
O2 C1 C2 C3 166.0(3) . . . . ?
O2 C1 C2 C8 -14.0(5) . . . . ?
O6 C7 C6 C4 178.4(3) . . . . ?
O6 C7 C8 C2 -178.4(3) . . . . ?
O6 C9 C14 C12 -178.2(3) . . . . ?
O3 C1 C2 C3 -14.5(5) . . . . ?
O3 C1 C2 C8 165.4(3) . . . . ?
N1 C10 C9 O6 174.8(3) . . . . ?
N1 C10 C9 C14 -0.4(5) . . . . ?
C10 N1 C11 C12 -4.7(5) . . . . ?
C10 C9 C14 C12 -3.4(5) . . . . ?
C11 N1 C10 C9 4.4(5) . . . . ?
C11 C12 C13 O8 -6.7(5) . . . . ?
C11 C12 C13 O7 174.1(3) . . . . ?
C11 C12 C14 C9 3.2(5) . . . . ?
C7 O6 C9 C10 147.6(3) . . . . ?
C7 O6 C9 C14 -37.4(5) . . . . ?
C7 C6 C4 C3 -0.3(5) . . . . ?
C7 C6 C4 C5 -179.1(3) . . . . ?
C3 C2 C8 C7 0.7(5) . . . . ?
C1 C2 C8 C7 -179.2(3) . . . . ?
C6 C7 C8 C2 -2.7(5) . . . . ?
C2 C3 C4 C6 -1.6(5) . . . . ?
C2 C3 C4 C5 177.1(3) . . . . ?
C8 C7 C6 C4 2.5(5) . . . . ?
C4 C3 C2 C1 -178.6(3) . . . . ?
C4 C3 C2 C8 1.4(5) . . . . ?
C9 O6 C7 C6 146.1(3) . . . . ?
C9 O6 C7 C8 -38.0(4) . . . . ?
C13 C12 C11 N1 -175.4(3) . . . . ?
C13 C12 C14 C9 179.5(3) . . . . ?
C14 C12 C11 N1 0.9(5) . . . . ?
C14 C12 C13 O8 177.1(3) . . . . ?
C14 C12 C13 O7 -2.1(5) . . . . ?
C15 N2 C17 O14 180.0(4) . . . . ?
C16 N2 C17 O14 0.0(3) . . . . ?
O15 C18 N3 C19 180.0(5) . . . . ?
O15 C18 N3 C20 0.0(4) . . . . ?
